data_4107599
loop_
_publ_author_name
'Kai Abersfelder'
'David Scheschkewitz'

_publ_contact_author_address
;
Dr. David Scheschkewitz
Institute for Inorganic Chemistry
Julius-Maximilians-University
Am Hubland
97074 W\"urzburg
GERMANY
;
_publ_contact_author_email scheschkewitz@mail.uni-wuerzburg.de
_publ_contact_author_fax +49-931-888-4623
_publ_contact_author_name 'Dr. David Scheschkewitz'
_publ_contact_author_phone +49-931-888-4788
_publ_section_title
;
 Syntheses of Trisila Analogues of Allyl Chlorides and Their
 Transformations to Chlorocyclotrisilanes, Cyclotrisilanides, and a
 Trisilaindane
;
_journal_name_full 'Journal of the American Chemical Society'
_journal_page_first 4114
_journal_page_last 4121
_journal_paper_doi 10.1021/ja711169w
_journal_volume 130
_journal_year 2008
_chemical_formula_moiety 'C57 H79 Si3, C14 H28 Li N2 O4, C7 H8'
_chemical_formula_sum 'C78 H115 Li N2 O4 Si3'
_chemical_formula_weight 1235.93
_chemical_name_common SSIP-Diphenylcyclotrisilanide
_chemical_name_systematic
; 
 [Lithum(Cryptand-2.1.1)][3,3-Diphenyl-1,2,2-(2',4',6'-
 triisopropylphenyl)cyclotrisilan-1-ide] 
;
_space_group_IT_number 2
_symmetry_cell_setting triclinic
_symmetry_space_group_name_Hall '-P 1'
_symmetry_space_group_name_H-M 'P -1'
_atom_sites_solution_hydrogens geom
_atom_sites_solution_primary direct
_atom_sites_solution_secondary difmap
_audit_creation_method SHELXL-97
_cell_angle_alpha 84.8470(10)
_cell_angle_beta 86.0650(10)
_cell_angle_gamma 85.1380(10)
_cell_formula_units_Z 2
_cell_length_a 13.0569(4)
_cell_length_b 16.6258(4)
_cell_length_c 17.0696(5)
_cell_measurement_reflns_used 9225
_cell_measurement_temperature 97(2)
_cell_volume 3670.28(18)
_computing_cell_refinement 'Bruker SMART'
_computing_data_collection 'Bruker SMART'
_computing_data_reduction 'Bruker SAINT'
_computing_molecular_graphics ORTEP-3
_computing_publication_material POV-RAY
_computing_structure_refinement 'Bruker SHELXTL'
_computing_structure_solution 'Bruker SHELXTL'
_diffrn_ambient_temperature 97(2)
_diffrn_measured_fraction_theta_full 0.998
_diffrn_measured_fraction_theta_max 0.998
_diffrn_measurement_device_type 'CCD area detector'
_diffrn_measurement_method 'phi and omega scans'
_diffrn_radiation_monochromator graphite
_diffrn_radiation_source 'fine-focus sealed tube'
_diffrn_radiation_type MoK\a
_diffrn_radiation_wavelength 0.71073
_diffrn_reflns_av_R_equivalents 0.0478
_diffrn_reflns_av_sigmaI/netI 0.0237
_diffrn_reflns_limit_h_max 16
_diffrn_reflns_limit_h_min -16
_diffrn_reflns_limit_k_max 20
_diffrn_reflns_limit_k_min -19
_diffrn_reflns_limit_l_max 21
_diffrn_reflns_limit_l_min -21
_diffrn_reflns_number 232386
_diffrn_reflns_theta_full 26.37
_diffrn_reflns_theta_max 26.37
_diffrn_reflns_theta_min 1.57
_exptl_absorpt_coefficient_mu 0.113
_exptl_absorpt_correction_T_max 0.99
_exptl_absorpt_correction_T_min 0.920515
_exptl_absorpt_correction_type multi-scan
_exptl_absorpt_process_details SADABS
_exptl_crystal_colour orange
_exptl_crystal_density_diffrn 1.118
_exptl_crystal_description block
_exptl_crystal_F_000 1348
_exptl_crystal_size_max 0.220
_exptl_crystal_size_mid 0.210
_exptl_crystal_size_min 0.120
_refine_diff_density_max 0.577
_refine_diff_density_min -0.295
_refine_diff_density_rms 0.042
_refine_ls_extinction_method none
_refine_ls_goodness_of_fit_ref 1.025
_refine_ls_hydrogen_treatment constr
_refine_ls_matrix_type full
_refine_ls_number_parameters 812
_refine_ls_number_reflns 14989
_refine_ls_number_restraints 0
_refine_ls_restrained_S_all 1.025
_refine_ls_R_factor_all 0.0440
_refine_ls_R_factor_gt 0.0364
_refine_ls_shift/su_max 0.001
_refine_ls_shift/su_mean 0.000
_refine_ls_structure_factor_coef Fsqd
_refine_ls_weighting_details 'calc w=1/[\s^2^(Fo^2^)+(0.0295P)^2^+2.5304P] where P=(Fo^2^+2Fc^2^)/3'
_refine_ls_weighting_scheme calc
_refine_ls_wR_factor_gt 0.0854
_refine_ls_wR_factor_ref 0.0901
_reflns_number_gt 13028
_reflns_number_total 14989
_reflns_threshold_expression >2sigma(I)
_cod_data_source_file ja711169w-file007.cif
_cod_data_source_block sad
_cod_database_code 4107599

loop_
_symmetry_equiv_pos_as_xyz
'x, y, z'
'-x, -y, -z'

loop_
_atom_site_label
_atom_site_type_symbol
_atom_site_fract_x
_atom_site_fract_y
_atom_site_fract_z
_atom_site_U_iso_or_equiv
_atom_site_adp_type
_atom_site_occupancy
_atom_site_symmetry_multiplicity
_atom_site_calc_flag
_atom_site_refinement_flags
Si1 Si 0.91645(3) 0.20094(2) 0.32178(2) 0.01153(8) Uani 1 1 d .
Si2 Si 0.80033(2) 0.21666(2) 0.218702(19) 0.01037(8) Uani 1 1 d .
Si3 Si 0.74435(3) 0.24330(2) 0.347580(19) 0.01087(8) Uani 1 1 d .
C1 C 1.02551(9) 0.27360(8) 0.32485(7) 0.0126(3) Uani 1 1 d .
C2 C 1.01982(9) 0.34169(8) 0.37009(7) 0.0121(3) Uani 1 1 d .
C3 C 1.10466(10) 0.38698(8) 0.37284(7) 0.0135(3) Uani 1 1 d .
H3A H 1.0986 0.4315 0.4045 0.016 Uiso 1 1 calc R
C4 C 1.19754(10) 0.36916(8) 0.33085(7) 0.0145(3) Uani 1 1 d .
C5 C 1.20396(10) 0.30228(9) 0.28729(8) 0.0181(3) Uani 1 1 d .
H5A H 1.2667 0.2886 0.2582 0.022 Uiso 1 1 calc R
C6 C 1.12193(10) 0.25420(9) 0.28449(8) 0.0161(3) Uani 1 1 d .
C7 C 0.92132(9) 0.36832(8) 0.41663(7) 0.0137(3) Uani 1 1 d .
H7A H 0.8632 0.3502 0.3891 0.016 Uiso 1 1 calc R
C8 C 0.90134(10) 0.45953(9) 0.41976(8) 0.0191(3) Uani 1 1 d .
H8A H 0.9089 0.4863 0.3664 0.029 Uiso 1 1 calc R
H8B H 0.9509 0.4789 0.4528 0.029 Uiso 1 1 calc R
H8C H 0.8313 0.4721 0.4421 0.029 Uiso 1 1 calc R
C9 C 0.91645(12) 0.32574(10) 0.49931(9) 0.0290(4) Uani 1 1 d .
H9A H 0.8492 0.3396 0.5259 0.043 Uiso 1 1 calc R
H9B H 0.9709 0.3432 0.5292 0.043 Uiso 1 1 calc R
H9C H 0.9262 0.2670 0.4961 0.043 Uiso 1 1 calc R
C10 C 1.29043(10) 0.41826(9) 0.33286(8) 0.0169(3) Uani 1 1 d .
H10A H 1.3313 0.4139 0.2815 0.020 Uiso 1 1 calc R
C11 C 1.26199(12) 0.50766(10) 0.34093(11) 0.0320(4) Uani 1 1 d .
H11A H 1.2156 0.5292 0.2999 0.048 Uiso 1 1 calc R
H11B H 1.3245 0.5369 0.3351 0.048 Uiso 1 1 calc R
H11C H 1.2274 0.5147 0.3929 0.048 Uiso 1 1 calc R
C12 C 1.35982(12) 0.38292(11) 0.39768(10) 0.0312(4) Uani 1 1 d .
H12A H 1.4229 0.4114 0.3937 0.047 Uiso 1 1 calc R
H12B H 1.3775 0.3252 0.3918 0.047 Uiso 1 1 calc R
H12C H 1.3236 0.3894 0.4492 0.047 Uiso 1 1 calc R
C13 C 1.14232(10) 0.17873(9) 0.23940(9) 0.0212(3) Uani 1 1 d .
H13A H 1.0745 0.1571 0.2330 0.025 Uiso 1 1 calc R
C14 C 1.19481(13) 0.19482(10) 0.15759(9) 0.0305(4) Uani 1 1 d .
H14A H 1.2004 0.1451 0.1302 0.046 Uiso 1 1 calc R
H14B H 1.2638 0.2122 0.1625 0.046 Uiso 1 1 calc R
H14C H 1.1540 0.2375 0.1274 0.046 Uiso 1 1 calc R
C15 C 1.20694(14) 0.11422(10) 0.28737(10) 0.0307(4) Uani 1 1 d .
H15A H 1.2191 0.0655 0.2587 0.046 Uiso 1 1 calc R
H15B H 1.1703 0.1009 0.3383 0.046 Uiso 1 1 calc R
H15C H 1.2731 0.1348 0.2960 0.046 Uiso 1 1 calc R
C16 C 0.76410(9) 0.30910(8) 0.14577(7) 0.0122(3) Uani 1 1 d .
C17 C 0.83362(10) 0.36724(8) 0.11574(7) 0.0134(3) Uani 1 1 d .
C18 C 0.80225(10) 0.43096(9) 0.06190(8) 0.0175(3) Uani 1 1 d .
H18A H 0.8501 0.4692 0.0429 0.021 Uiso 1 1 calc R
C19 C 0.70347(11) 0.44073(9) 0.03493(8) 0.0192(3) Uani 1 1 d .
C20 C 0.63498(10) 0.38471(9) 0.06489(8) 0.0176(3) Uani 1 1 d .
H20A H 0.5668 0.3904 0.0478 0.021 Uiso 1 1 calc R
C21 C 0.66294(10) 0.32010(8) 0.11932(7) 0.0141(3) Uani 1 1 d .
C22 C 0.94298(10) 0.36585(8) 0.14199(8) 0.0156(3) Uani 1 1 d .
H22A H 0.9583 0.3136 0.1744 0.019 Uiso 1 1 calc R
C23 C 0.95093(11) 0.43520(9) 0.19397(9) 0.0228(3) Uani 1 1 d .
H23A H 0.9004 0.4306 0.2390 0.034 Uiso 1 1 calc R
H23B H 0.9370 0.4872 0.1632 0.034 Uiso 1 1 calc R
H23C H 1.0204 0.4322 0.2130 0.034 Uiso 1 1 calc R
C24 C 1.02426(10) 0.37131(10) 0.07272(9) 0.0225(3) Uani 1 1 d .
H24A H 1.0201 0.3262 0.0402 0.034 Uiso 1 1 calc R
H24B H 1.0930 0.3686 0.0930 0.034 Uiso 1 1 calc R
H24C H 1.0116 0.4227 0.0407 0.034 Uiso 1 1 calc R
C25 C 0.67280(12) 0.51029(10) -0.02498(9) 0.0270(3) Uani 1 1 d .
H25A H 0.5999 0.5052 -0.0371 0.032 Uiso 1 1 calc R
C26 C 0.67732(14) 0.59207(11) 0.00799(11) 0.0379(4) Uani 1 1 d .
H26A H 0.6307 0.5951 0.0553 0.057 Uiso 1 1 calc R
H26B H 0.6564 0.6356 -0.0317 0.057 Uiso 1 1 calc R
H26C H 0.7478 0.5981 0.0216 0.057 Uiso 1 1 calc R
C27 C 0.73959(13) 0.50561(11) -0.10179(9) 0.0329(4) Uani 1 1 d .
H27A H 0.7325 0.4539 -0.1235 0.049 Uiso 1 1 calc R
H27B H 0.8118 0.5096 -0.0914 0.049 Uiso 1 1 calc R
H27C H 0.7173 0.5503 -0.1398 0.049 Uiso 1 1 calc R
C28 C 0.57965(9) 0.26408(8) 0.14901(8) 0.0155(3) Uani 1 1 d .
H28A H 0.6109 0.2218 0.1876 0.019 Uiso 1 1 calc R
C29 C 0.54309(11) 0.22038(9) 0.08229(8) 0.0217(3) Uani 1 1 d .
H29A H 0.6016 0.1885 0.0581 0.033 Uiso 1 1 calc R
H29B H 0.5138 0.2603 0.0425 0.033 Uiso 1 1 calc R
H29C H 0.4905 0.1842 0.1035 0.033 Uiso 1 1 calc R
C30 C 0.48949(10) 0.30953(10) 0.19273(9) 0.0233(3) Uani 1 1 d .
H30A H 0.5152 0.3365 0.2354 0.035 Uiso 1 1 calc R
H30B H 0.4401 0.2711 0.2149 0.035 Uiso 1 1 calc R
H30C H 0.4554 0.3501 0.1559 0.035 Uiso 1 1 calc R
C31 C 0.77257(9) 0.12576(8) 0.16121(7) 0.0123(3) Uani 1 1 d .
C32 C 0.82488(9) 0.11799(8) 0.08621(7) 0.0134(3) Uani 1 1 d .
C33 C 0.80106(10) 0.05922(8) 0.03860(8) 0.0158(3) Uani 1 1 d .
H33A H 0.8375 0.0557 -0.0113 0.019 Uiso 1 1 calc R
C34 C 0.72644(10) 0.00559(8) 0.06091(8) 0.0160(3) Uani 1 1 d .
C35 C 0.67669(10) 0.01174(8) 0.13489(8) 0.0160(3) Uani 1 1 d .
H35A H 0.6261 -0.0248 0.1523 0.019 Uiso 1 1 calc R
C36 C 0.69812(9) 0.06963(8) 0.18484(7) 0.0137(3) Uani 1 1 d .
C37 C 0.90614(9) 0.17412(8) 0.05259(7) 0.0146(3) Uani 1 1 d .
H37A H 0.9171 0.2113 0.0937 0.017 Uiso 1 1 calc R
C38 C 0.86751(11) 0.22631(9) -0.01978(8) 0.0191(3) Uani 1 1 d .
H38A H 0.8013 0.2553 -0.0056 0.029 Uiso 1 1 calc R
H38B H 0.8588 0.1915 -0.0618 0.029 Uiso 1 1 calc R
H38C H 0.9178 0.2655 -0.0382 0.029 Uiso 1 1 calc R
C39 C 1.00963(10) 0.12710(9) 0.03297(8) 0.0197(3) Uani 1 1 d .
H39A H 1.0335 0.0958 0.0806 0.030 Uiso 1 1 calc R
H39B H 1.0605 0.1653 0.0131 0.030 Uiso 1 1 calc R
H39C H 1.0010 0.0902 -0.0073 0.030 Uiso 1 1 calc R
C40 C 0.70279(10) -0.05535(9) 0.00446(8) 0.0191(3) Uani 1 1 d .
H40A H 0.7698 -0.0846 -0.0120 0.023 Uiso 1 1 calc R
C41 C 0.65875(12) -0.01143(10) -0.07017(9) 0.0284(3) Uani 1 1 d .
H41A H 0.7085 0.0249 -0.0959 0.043 Uiso 1 1 calc R
H41B H 0.5944 0.0202 -0.0560 0.043 Uiso 1 1 calc R
H41C H 0.6452 -0.0513 -0.1063 0.043 Uiso 1 1 calc R
C42 C 0.63168(12) -0.11936(10) 0.03941(9) 0.0268(3) Uani 1 1 d .
H42A H 0.6590 -0.1461 0.0880 0.040 Uiso 1 1 calc R
H42B H 0.6276 -0.1597 0.0015 0.040 Uiso 1 1 calc R
H42C H 0.5628 -0.0935 0.0512 0.040 Uiso 1 1 calc R
C43 C 0.63876(10) 0.06844(8) 0.26473(8) 0.0152(3) Uani 1 1 d .
H43A H 0.6485 0.1205 0.2874 0.018 Uiso 1 1 calc R
C44 C 0.52261(10) 0.06324(9) 0.26081(8) 0.0213(3) Uani 1 1 d .
H44A H 0.4881 0.0712 0.3127 0.032 Uiso 1 1 calc R
H44B H 0.5097 0.0098 0.2453 0.032 Uiso 1 1 calc R
H44C H 0.4957 0.1054 0.2220 0.032 Uiso 1 1 calc R
C45 C 0.68368(11) -0.00031(10) 0.32074(8) 0.0239(3) Uani 1 1 d .
H45A H 0.7568 0.0062 0.3258 0.036 Uiso 1 1 calc R
H45B H 0.6764 -0.0524 0.2998 0.036 Uiso 1 1 calc R
H45C H 0.6467 0.0011 0.3726 0.036 Uiso 1 1 calc R
C46 C 0.68002(9) 0.34787(8) 0.36454(8) 0.0137(3) Uani 1 1 d .
C47 C 0.64820(10) 0.36566(9) 0.44180(8) 0.0166(3) Uani 1 1 d .
H47A H 0.6509 0.3233 0.4830 0.020 Uiso 1 1 calc R
C48 C 0.61291(10) 0.44350(9) 0.45953(8) 0.0192(3) Uani 1 1 d .
H48A H 0.5928 0.4539 0.5125 0.023 Uiso 1 1 calc R
C49 C 0.60692(10) 0.50614(9) 0.40027(9) 0.0209(3) Uani 1 1 d .
H49A H 0.5825 0.5594 0.4122 0.025 Uiso 1 1 calc R
C50 C 0.63696(10) 0.49029(9) 0.32347(9) 0.0209(3) Uani 1 1 d .
H50A H 0.6326 0.5328 0.2825 0.025 Uiso 1 1 calc R
C51 C 0.67354(10) 0.41236(8) 0.30597(8) 0.0173(3) Uani 1 1 d .
H51A H 0.6946 0.4028 0.2530 0.021 Uiso 1 1 calc R
C52 C 0.67548(10) 0.17349(8) 0.42406(7) 0.0145(3) Uani 1 1 d .
C53 C 0.73009(11) 0.11695(9) 0.47390(8) 0.0193(3) Uani 1 1 d .
H53A H 0.8032 0.1136 0.4695 0.023 Uiso 1 1 calc R
C54 C 0.68025(12) 0.06530(10) 0.53002(8) 0.0255(3) Uani 1 1 d .
H54A H 0.7192 0.0278 0.5638 0.031 Uiso 1 1 calc R
C55 C 0.57381(13) 0.06885(10) 0.53644(9) 0.0282(3) Uani 1 1 d .
H55A H 0.5394 0.0335 0.5744 0.034 Uiso 1 1 calc R
C56 C 0.51764(12) 0.12407(10) 0.48745(9) 0.0261(3) Uani 1 1 d .
H56A H 0.4445 0.1264 0.4916 0.031 Uiso 1 1 calc R
C57 C 0.56756(10) 0.17619(9) 0.43228(8) 0.0195(3) Uani 1 1 d .
H57A H 0.5280 0.2144 0.3995 0.023 Uiso 1 1 calc R
Li Li 0.94283(18) 0.80165(15) 0.32579(14) 0.0210(5) Uani 1 1 d .
N1 N 0.91205(9) 0.70217(7) 0.24376(7) 0.0215(3) Uani 1 1 d .
N2 N 1.05186(9) 0.90429(8) 0.30975(7) 0.0211(3) Uani 1 1 d .
O1 O 0.88285(7) 0.87282(6) 0.23375(5) 0.0189(2) Uani 1 1 d .
O2 O 1.09082(8) 0.73550(6) 0.31154(6) 0.0233(2) Uani 1 1 d .
O3 O 0.80981(8) 0.74527(6) 0.38104(6) 0.0213(2) Uani 1 1 d .
O4 O 0.91821(8) 0.85294(6) 0.43132(6) 0.0228(2) Uani 1 1 d .
C58 C 0.82330(12) 0.65912(10) 0.27803(9) 0.0266(3) Uani 1 1 d .
H58A H 0.8321 0.6020 0.2650 0.032 Uiso 1 1 calc R
H58B H 0.7595 0.6845 0.2552 0.032 Uiso 1 1 calc R
C59 C 0.81383(12) 0.66195(9) 0.36629(9) 0.0263(3) Uani 1 1 d .
H59A H 0.7505 0.6377 0.3888 0.032 Uiso 1 1 calc R
H59B H 0.8739 0.6315 0.3905 0.032 Uiso 1 1 calc R
C60 C 0.79655(12) 0.75774(10) 0.46282(8) 0.0251(3) Uani 1 1 d .
H60A H 0.8441 0.7194 0.4933 0.030 Uiso 1 1 calc R
H60B H 0.7250 0.7492 0.4829 0.030 Uiso 1 1 calc R
C61 C 0.81968(12) 0.84312(10) 0.47043(9) 0.0256(3) Uani 1 1 d .
H61A H 0.7668 0.8816 0.4457 0.031 Uiso 1 1 calc R
H61B H 0.8206 0.8532 0.5267 0.031 Uiso 1 1 calc R
C62 C 0.95038(13) 0.93229(10) 0.43239(9) 0.0313(4) Uani 1 1 d .
H62A H 0.9555 0.9454 0.4874 0.038 Uiso 1 1 calc R
H62B H 0.9002 0.9726 0.4069 0.038 Uiso 1 1 calc R
C63 C 1.05428(13) 0.93408(11) 0.38803(9) 0.0311(4) Uani 1 1 d .
H63A H 1.0752 0.9903 0.3821 0.037 Uiso 1 1 calc R
H63B H 1.1061 0.9000 0.4186 0.037 Uiso 1 1 calc R
C64 C 0.89073(12) 0.74872(9) 0.16881(8) 0.0240(3) Uani 1 1 d .
H64A H 0.8510 0.7169 0.1370 0.029 Uiso 1 1 calc R
H64B H 0.9564 0.7594 0.1387 0.029 Uiso 1 1 calc R
C65 C 0.83023(11) 0.82802(9) 0.18359(8) 0.0228(3) Uani 1 1 d .
H65A H 0.8203 0.8605 0.1328 0.027 Uiso 1 1 calc R
H65B H 0.7615 0.8172 0.2085 0.027 Uiso 1 1 calc R
C66 C 0.95260(11) 0.92565(9) 0.19198(8) 0.0214(3) Uani 1 1 d .
H66A H 0.9147 0.9671 0.1572 0.026 Uiso 1 1 calc R
H66B H 1.0042 0.8945 0.1591 0.026 Uiso 1 1 calc R
C67 C 1.00489(12) 0.96557(9) 0.25251(9) 0.0236(3) Uani 1 1 d .
H67A H 1.0588 0.9986 0.2259 0.028 Uiso 1 1 calc R
H67B H 0.9539 1.0021 0.2805 0.028 Uiso 1 1 calc R
C68 C 1.00752(12) 0.64857(9) 0.23905(10) 0.0276(3) Uani 1 1 d .
H68A H 1.0113 0.6210 0.1898 0.033 Uiso 1 1 calc R
H68B H 1.0067 0.6065 0.2840 0.033 Uiso 1 1 calc R
C69 C 1.10098(12) 0.69573(9) 0.24064(9) 0.0260(3) Uani 1 1 d .
H69A H 1.1645 0.6587 0.2394 0.031 Uiso 1 1 calc R
H69B H 1.1048 0.7360 0.1943 0.031 Uiso 1 1 calc R
C70 C 1.17427(11) 0.78432(10) 0.32012(9) 0.0275(3) Uani 1 1 d .
H70A H 1.2387 0.7590 0.2958 0.033 Uiso 1 1 calc R
H70B H 1.1838 0.7872 0.3768 0.033 Uiso 1 1 calc R
C71 C 1.15278(11) 0.86915(10) 0.28115(9) 0.0250(3) Uani 1 1 d .
H71A H 1.2070 0.9037 0.2930 0.030 Uiso 1 1 calc R
H71B H 1.1543 0.8672 0.2233 0.030 Uiso 1 1 calc R
C72 C 0.5189(2) 0.78567(17) 0.32975(15) 0.0683(7) Uani 1 1 d .
H72A H 0.4838 0.7647 0.3790 0.102 Uiso 1 1 calc R
H72B H 0.5115 0.8450 0.3257 0.102 Uiso 1 1 calc R
H72C H 0.5921 0.7669 0.3293 0.102 Uiso 1 1 calc R
C73 C 0.47208(13) 0.75584(12) 0.26168(11) 0.0386(4) Uani 1 1 d .
C74 C 0.43303(15) 0.81072(13) 0.20121(11) 0.0435(5) Uani 1 1 d .
H74A H 0.4364 0.8673 0.2038 0.052 Uiso 1 1 calc R
C75 C 0.38992(15) 0.78294(12) 0.13827(11) 0.0415(4) Uani 1 1 d .
H75A H 0.3630 0.8203 0.0980 0.050 Uiso 1 1 calc R
C76 C 0.38581(15) 0.70066(12) 0.13377(11) 0.0400(4) Uani 1 1 d .
H76A H 0.3567 0.6816 0.0901 0.048 Uiso 1 1 calc R
C77 C 0.42377(15) 0.64630(12) 0.19245(11) 0.0424(4) Uani 1 1 d .
H77A H 0.4212 0.5897 0.1894 0.051 Uiso 1 1 calc R
C78 C 0.46540(14) 0.67459(12) 0.25558(12) 0.0409(4) Uani 1 1 d .
H78A H 0.4903 0.6367 0.2963 0.049 Uiso 1 1 calc R

loop_
_atom_site_aniso_label
_atom_site_aniso_U_11
_atom_site_aniso_U_22
_atom_site_aniso_U_33
_atom_site_aniso_U_23
_atom_site_aniso_U_13
_atom_site_aniso_U_12
Si1 0.00982(16) 0.01236(19) 0.01271(17) -0.00278(13) -0.00076(12) -0.00085(13)
Si2 0.00943(16) 0.01206(18) 0.00991(16) -0.00232(13) 0.00022(12) -0.00172(13)
Si3 0.01007(16) 0.01220(18) 0.01053(16) -0.00264(13) 0.00097(12) -0.00143(13)
C1 0.0114(6) 0.0144(7) 0.0121(6) -0.0012(5) -0.0024(5) -0.0008(5)
C2 0.0117(6) 0.0138(7) 0.0107(6) -0.0005(5) -0.0018(5) 0.0003(5)
C3 0.0142(6) 0.0135(7) 0.0134(6) -0.0028(5) -0.0020(5) -0.0010(5)
C4 0.0123(6) 0.0177(7) 0.0139(6) -0.0011(5) -0.0021(5) -0.0027(5)
C5 0.0105(6) 0.0252(8) 0.0194(7) -0.0080(6) 0.0022(5) -0.0017(5)
C6 0.0125(6) 0.0194(7) 0.0174(6) -0.0074(5) -0.0012(5) -0.0009(5)
C7 0.0115(6) 0.0138(7) 0.0162(6) -0.0037(5) -0.0001(5) -0.0014(5)
C8 0.0156(6) 0.0172(7) 0.0249(7) -0.0072(6) 0.0015(5) 0.0001(5)
C9 0.0281(8) 0.0312(9) 0.0227(8) 0.0048(6) 0.0111(6) 0.0078(7)
C10 0.0142(6) 0.0204(8) 0.0168(6) -0.0033(5) 0.0014(5) -0.0058(5)
C11 0.0241(8) 0.0207(9) 0.0519(11) -0.0006(7) -0.0020(7) -0.0097(6)
C12 0.0211(7) 0.0325(10) 0.0420(9) 0.0050(7) -0.0137(7) -0.0123(7)
C13 0.0113(6) 0.0260(8) 0.0284(8) -0.0160(6) 0.0018(5) -0.0030(5)
C14 0.0370(9) 0.0318(9) 0.0226(8) -0.0129(7) -0.0019(7) 0.0086(7)
C15 0.0445(10) 0.0178(8) 0.0302(8) -0.0062(6) 0.0016(7) -0.0034(7)
C16 0.0120(6) 0.0148(7) 0.0103(6) -0.0040(5) 0.0001(5) -0.0006(5)
C17 0.0130(6) 0.0151(7) 0.0124(6) -0.0034(5) 0.0002(5) -0.0009(5)
C18 0.0160(6) 0.0182(7) 0.0181(7) 0.0012(5) 0.0000(5) -0.0037(5)
C19 0.0195(7) 0.0193(8) 0.0179(7) 0.0023(5) -0.0024(5) 0.0006(6)
C20 0.0125(6) 0.0220(8) 0.0182(7) -0.0007(5) -0.0035(5) 0.0006(5)
C21 0.0128(6) 0.0173(7) 0.0123(6) -0.0037(5) 0.0011(5) -0.0003(5)
C22 0.0132(6) 0.0163(7) 0.0173(6) 0.0020(5) -0.0022(5) -0.0037(5)
C23 0.0241(7) 0.0223(8) 0.0234(7) -0.0019(6) -0.0076(6) -0.0059(6)
C24 0.0146(6) 0.0270(8) 0.0252(7) 0.0030(6) 0.0006(5) -0.0049(6)
C25 0.0218(7) 0.0271(9) 0.0308(8) 0.0106(7) -0.0089(6) -0.0024(6)
C26 0.0405(10) 0.0253(9) 0.0450(10) 0.0096(8) -0.0076(8) 0.0063(7)
C27 0.0386(9) 0.0346(10) 0.0252(8) 0.0120(7) -0.0107(7) -0.0101(7)
C28 0.0105(6) 0.0193(7) 0.0167(6) -0.0008(5) -0.0014(5) -0.0017(5)
C29 0.0206(7) 0.0258(8) 0.0200(7) -0.0009(6) -0.0052(5) -0.0069(6)
C30 0.0126(6) 0.0298(9) 0.0271(8) -0.0025(6) 0.0031(5) -0.0019(6)
C31 0.0110(6) 0.0131(7) 0.0128(6) -0.0025(5) -0.0016(5) 0.0011(5)
C32 0.0108(6) 0.0156(7) 0.0135(6) -0.0019(5) -0.0017(5) 0.0018(5)
C33 0.0145(6) 0.0206(7) 0.0121(6) -0.0047(5) 0.0004(5) 0.0026(5)
C34 0.0137(6) 0.0169(7) 0.0183(7) -0.0068(5) -0.0045(5) 0.0028(5)
C35 0.0130(6) 0.0164(7) 0.0192(7) -0.0047(5) -0.0009(5) -0.0020(5)
C36 0.0115(6) 0.0151(7) 0.0145(6) -0.0034(5) -0.0006(5) 0.0001(5)
C37 0.0125(6) 0.0189(7) 0.0123(6) -0.0030(5) 0.0015(5) -0.0005(5)
C38 0.0201(7) 0.0232(8) 0.0136(6) -0.0011(5) 0.0018(5) -0.0021(6)
C39 0.0141(6) 0.0257(8) 0.0190(7) -0.0041(6) 0.0030(5) 0.0000(6)
C40 0.0161(6) 0.0215(8) 0.0212(7) -0.0115(6) -0.0033(5) 0.0027(5)
C41 0.0309(8) 0.0307(9) 0.0256(8) -0.0121(7) -0.0114(6) 0.0048(7)
C42 0.0242(7) 0.0279(9) 0.0316(8) -0.0143(7) -0.0060(6) -0.0058(6)
C43 0.0158(6) 0.0155(7) 0.0153(6) -0.0047(5) 0.0025(5) -0.0057(5)
C44 0.0168(7) 0.0272(8) 0.0200(7) -0.0036(6) 0.0035(5) -0.0048(6)
C45 0.0241(7) 0.0291(9) 0.0173(7) 0.0000(6) 0.0021(6) -0.0001(6)
C46 0.0084(6) 0.0167(7) 0.0168(6) -0.0052(5) -0.0002(5) -0.0024(5)
C47 0.0117(6) 0.0193(7) 0.0193(7) -0.0056(5) -0.0002(5) -0.0014(5)
C48 0.0117(6) 0.0243(8) 0.0230(7) -0.0126(6) 0.0025(5) -0.0015(5)
C49 0.0125(6) 0.0162(7) 0.0352(8) -0.0118(6) 0.0015(6) 0.0000(5)
C50 0.0175(7) 0.0159(7) 0.0290(8) -0.0025(6) 0.0008(6) -0.0004(5)
C51 0.0144(6) 0.0186(7) 0.0192(7) -0.0050(5) 0.0013(5) -0.0010(5)
C52 0.0170(6) 0.0155(7) 0.0119(6) -0.0060(5) 0.0016(5) -0.0042(5)
C53 0.0217(7) 0.0220(8) 0.0149(6) -0.0015(5) -0.0013(5) -0.0058(6)
C54 0.0361(8) 0.0237(8) 0.0170(7) 0.0025(6) -0.0021(6) -0.0081(7)
C55 0.0378(9) 0.0284(9) 0.0191(7) -0.0012(6) 0.0083(6) -0.0168(7)
C56 0.0214(7) 0.0305(9) 0.0274(8) -0.0079(7) 0.0089(6) -0.0103(6)
C57 0.0180(7) 0.0206(8) 0.0200(7) -0.0045(6) 0.0028(5) -0.0035(6)
Li 0.0238(12) 0.0205(13) 0.0184(11) -0.0009(9) 0.0007(9) -0.0020(10)
N1 0.0242(6) 0.0166(6) 0.0234(6) -0.0012(5) 0.0023(5) -0.0035(5)
N2 0.0240(6) 0.0235(7) 0.0163(6) -0.0024(5) -0.0008(5) -0.0053(5)
O1 0.0221(5) 0.0172(5) 0.0177(5) -0.0023(4) -0.0016(4) -0.0023(4)
O2 0.0223(5) 0.0246(6) 0.0219(5) 0.0040(4) 0.0010(4) -0.0041(4)
O3 0.0255(5) 0.0168(5) 0.0209(5) 0.0002(4) 0.0029(4) -0.0029(4)
O4 0.0253(5) 0.0254(6) 0.0184(5) -0.0046(4) 0.0026(4) -0.0058(4)
C58 0.0277(8) 0.0197(8) 0.0334(8) -0.0044(6) 0.0014(6) -0.0086(6)
C59 0.0294(8) 0.0165(8) 0.0331(8) 0.0001(6) 0.0038(6) -0.0081(6)
C60 0.0261(8) 0.0273(9) 0.0199(7) 0.0021(6) 0.0064(6) -0.0016(6)
C61 0.0273(8) 0.0311(9) 0.0176(7) -0.0038(6) 0.0067(6) -0.0019(6)
C62 0.0409(9) 0.0330(10) 0.0232(8) -0.0140(7) 0.0043(7) -0.0148(7)
C63 0.0365(9) 0.0376(10) 0.0228(8) -0.0096(7) -0.0013(7) -0.0179(7)
C64 0.0304(8) 0.0231(8) 0.0195(7) -0.0056(6) -0.0019(6) -0.0043(6)
C65 0.0246(7) 0.0240(8) 0.0206(7) -0.0035(6) -0.0061(6) -0.0016(6)
C66 0.0253(7) 0.0179(8) 0.0201(7) 0.0031(6) -0.0012(6) -0.0012(6)
C67 0.0288(8) 0.0172(8) 0.0252(8) -0.0015(6) -0.0004(6) -0.0042(6)
C68 0.0320(8) 0.0163(8) 0.0331(8) -0.0029(6) 0.0056(7) 0.0015(6)
C69 0.0270(8) 0.0215(8) 0.0271(8) 0.0011(6) 0.0049(6) 0.0037(6)
C70 0.0194(7) 0.0328(9) 0.0294(8) 0.0075(7) -0.0033(6) -0.0059(6)
C71 0.0213(7) 0.0290(9) 0.0245(8) 0.0025(6) -0.0003(6) -0.0075(6)
C72 0.0683(16) 0.0795(19) 0.0636(15) -0.0364(14) -0.0125(12) -0.0045(13)
C73 0.0288(9) 0.0481(12) 0.0409(10) -0.0177(9) 0.0008(7) -0.0013(8)
C74 0.0492(11) 0.0392(11) 0.0419(11) -0.0030(8) 0.0095(9) -0.0122(9)
C75 0.0506(11) 0.0421(12) 0.0308(9) 0.0038(8) 0.0023(8) -0.0085(9)
C76 0.0457(10) 0.0425(12) 0.0317(9) -0.0009(8) -0.0017(8) -0.0058(8)
C77 0.0475(11) 0.0348(11) 0.0446(11) -0.0039(8) -0.0039(9) -0.0005(8)
C78 0.0359(10) 0.0351(11) 0.0511(11) -0.0061(9) -0.0055(8) 0.0063(8)

loop_
_atom_type_symbol
_atom_type_description
_atom_type_scat_dispersion_real
_atom_type_scat_dispersion_imag
_atom_type_scat_source
C C 0.0033 0.0016 'International Tables Vol C Tables 4.2.6.8 and 6.1.1.4'
H H 0.0000 0.0000 'International Tables Vol C Tables 4.2.6.8 and 6.1.1.4'
Li Li -0.0003 0.0001 'International Tables Vol C Tables 4.2.6.8 and 6.1.1.4'
N N 0.0061 0.0033 'International Tables Vol C Tables 4.2.6.8 and 6.1.1.4'
O O 0.0106 0.0060 'International Tables Vol C Tables 4.2.6.8 and 6.1.1.4'
Si Si 0.0817 0.0704 'International Tables Vol C Tables 4.2.6.8 and 6.1.1.4'

loop_
_geom_angle_atom_site_label_1
_geom_angle_atom_site_label_2
_geom_angle_atom_site_label_3
_geom_angle
C1 Si1 Si3 121.79(4)
C1 Si1 Si2 121.47(4)
Si3 Si1 Si2 59.595(14)
C16 Si2 C31 102.57(5)
C16 Si2 Si3 110.42(4)
C31 Si2 Si3 128.40(4)
C16 Si2 Si1 130.81(4)
C31 Si2 Si1 121.59(4)
Si3 Si2 Si1 58.897(14)
C52 Si3 C46 103.67(6)
C52 Si3 Si1 113.45(4)
C46 Si3 Si1 130.59(4)
C52 Si3 Si2 127.05(4)
C46 Si3 Si2 118.08(4)
Si1 Si3 Si2 61.507(14)
C6 C1 C2 116.19(11)
C6 C1 Si1 118.42(10)
C2 C1 Si1 125.16(9)
C3 C2 C1 121.04(11)
C3 C2 C7 117.59(11)
C1 C2 C7 121.37(11)
C4 C3 C2 122.27(12)
C4 C3 H3A 118.9
C2 C3 H3A 118.9
C5 C4 C3 116.95(12)
C5 C4 C10 120.17(12)
C3 C4 C10 122.86(12)
C4 C5 C6 122.63(12)
C4 C5 H5A 118.7
C6 C5 H5A 118.7
C5 C6 C1 120.85(12)
C5 C6 C13 117.02(11)
C1 C6 C13 122.08(12)
C2 C7 C9 111.38(11)
C2 C7 C8 114.69(11)
C9 C7 C8 110.50(12)
C2 C7 H7A 106.6
C9 C7 H7A 106.6
C8 C7 H7A 106.6
C7 C8 H8A 109.5
C7 C8 H8B 109.5
H8A C8 H8B 109.5
C7 C8 H8C 109.5
H8A C8 H8C 109.5
H8B C8 H8C 109.5
C7 C9 H9A 109.5
C7 C9 H9B 109.5
H9A C9 H9B 109.5
C7 C9 H9C 109.5
H9A C9 H9C 109.5
H9B C9 H9C 109.5
C11 C10 C4 113.48(11)
C11 C10 C12 110.36(13)
C4 C10 C12 111.05(11)
C11 C10 H10A 107.2
C4 C10 H10A 107.2
C12 C10 H10A 107.2
C10 C11 H11A 109.5
C10 C11 H11B 109.5
H11A C11 H11B 109.5
C10 C11 H11C 109.5
H11A C11 H11C 109.5
H11B C11 H11C 109.5
C10 C12 H12A 109.5
C10 C12 H12B 109.5
H12A C12 H12B 109.5
C10 C12 H12C 109.5
H12A C12 H12C 109.5
H12B C12 H12C 109.5
C15 C13 C14 109.74(12)
C15 C13 C6 109.60(12)
C14 C13 C6 113.63(13)
C15 C13 H13A 107.9
C14 C13 H13A 107.9
C6 C13 H13A 107.9
C13 C14 H14A 109.5
C13 C14 H14B 109.5
H14A C14 H14B 109.5
C13 C14 H14C 109.5
H14A C14 H14C 109.5
H14B C14 H14C 109.5
C13 C15 H15A 109.5
C13 C15 H15B 109.5
H15A C15 H15B 109.5
C13 C15 H15C 109.5
H15A C15 H15C 109.5
H15B C15 H15C 109.5
C21 C16 C17 117.01(12)
C21 C16 Si2 119.07(10)
C17 C16 Si2 123.91(9)
C18 C17 C16 120.38(12)
C18 C17 C22 116.62(11)
C16 C17 C22 122.96(11)
C19 C18 C17 122.46(12)
C19 C18 H18A 118.8
C17 C18 H18A 118.8
C20 C19 C18 117.32(12)
C20 C19 C25 121.82(12)
C18 C19 C25 120.85(13)
C19 C20 C21 122.16(12)
C19 C20 H20A 118.9
C21 C20 H20A 118.9
C20 C21 C16 120.64(12)
C20 C21 C28 116.88(11)
C16 C21 C28 122.47(12)
C17 C22 C23 109.89(11)
C17 C22 C24 113.03(11)
C23 C22 C24 109.61(11)
C17 C22 H22A 108.1
C23 C22 H22A 108.1
C24 C22 H22A 108.1
C22 C23 H23A 109.5
C22 C23 H23B 109.5
H23A C23 H23B 109.5
C22 C23 H23C 109.5
H23A C23 H23C 109.5
H23B C23 H23C 109.5
C22 C24 H24A 109.5
C22 C24 H24B 109.5
H24A C24 H24B 109.5
C22 C24 H24C 109.5
H24A C24 H24C 109.5
H24B C24 H24C 109.5
C19 C25 C26 111.44(13)
C19 C25 C27 111.08(13)
C26 C25 C27 110.81(14)
C19 C25 H25A 107.8
C26 C25 H25A 107.8
C27 C25 H25A 107.8
C25 C26 H26A 109.5
C25 C26 H26B 109.5
H26A C26 H26B 109.5
C25 C26 H26C 109.5
H26A C26 H26C 109.5
H26B C26 H26C 109.5
C25 C27 H27A 109.5
C25 C27 H27B 109.5
H27A C27 H27B 109.5
C25 C27 H27C 109.5
H27A C27 H27C 109.5
H27B C27 H27C 109.5
C21 C28 C29 111.53(11)
C21 C28 C30 111.48(12)
C29 C28 C30 111.40(11)
C21 C28 H28A 107.4
C29 C28 H28A 107.4
C30 C28 H28A 107.4
C28 C29 H29A 109.5
C28 C29 H29B 109.5
H29A C29 H29B 109.5
C28 C29 H29C 109.5
H29A C29 H29C 109.5
H29B C29 H29C 109.5
C28 C30 H30A 109.5
C28 C30 H30B 109.5
H30A C30 H30B 109.5
C28 C30 H30C 109.5
H30A C30 H30C 109.5
H30B C30 H30C 109.5
C36 C31 C32 116.43(11)
C36 C31 Si2 125.51(9)
C32 C31 Si2 117.87(9)
C33 C32 C31 120.77(12)
C33 C32 C37 116.71(11)
C31 C32 C37 122.49(11)
C34 C33 C32 122.79(12)
C34 C33 H33A 118.6
C32 C33 H33A 118.6
C33 C34 C35 116.67(12)
C33 C34 C40 119.58(12)
C35 C34 C40 123.75(12)
C34 C35 C36 122.60(12)
C34 C35 H35A 118.7
C36 C35 H35A 118.7
C35 C36 C31 120.72(12)
C35 C36 C43 116.83(11)
C31 C36 C43 122.45(11)
C32 C37 C38 110.14(10)
C32 C37 C39 111.82(11)
C38 C37 C39 111.32(11)
C32 C37 H37A 107.8
C38 C37 H37A 107.8
C39 C37 H37A 107.8
C37 C38 H38A 109.5
C37 C38 H38B 109.5
H38A C38 H38B 109.5
C37 C38 H38C 109.5
H38A C38 H38C 109.5
H38B C38 H38C 109.5
C37 C39 H39A 109.5
C37 C39 H39B 109.5
H39A C39 H39B 109.5
C37 C39 H39C 109.5
H39A C39 H39C 109.5
H39B C39 H39C 109.5
C34 C40 C42 115.06(12)
C34 C40 C41 110.39(12)
C42 C40 C41 109.75(12)
C34 C40 H40A 107.1
C42 C40 H40A 107.1
C41 C40 H40A 107.1
C40 C41 H41A 109.5
C40 C41 H41B 109.5
H41A C41 H41B 109.5
C40 C41 H41C 109.5
H41A C41 H41C 109.5
H41B C41 H41C 109.5
C40 C42 H42A 109.5
C40 C42 H42B 109.5
H42A C42 H42B 109.5
C40 C42 H42C 109.5
H42A C42 H42C 109.5
H42B C42 H42C 109.5
C36 C43 C45 110.36(11)
C36 C43 C44 113.92(11)
C45 C43 C44 110.37(11)
C36 C43 H43A 107.3
C45 C43 H43A 107.3
C44 C43 H43A 107.3
C43 C44 H44A 109.5
C43 C44 H44B 109.5
H44A C44 H44B 109.5
C43 C44 H44C 109.5
H44A C44 H44C 109.5
H44B C44 H44C 109.5
C43 C45 H45A 109.5
C43 C45 H45B 109.5
H45A C45 H45B 109.5
C43 C45 H45C 109.5
H45A C45 H45C 109.5
H45B C45 H45C 109.5
C51 C46 C47 116.73(12)
C51 C46 Si3 123.87(10)
C47 C46 Si3 118.90(10)
C48 C47 C46 121.77(13)
C48 C47 H47A 119.1
C46 C47 H47A 119.1
C49 C48 C47 120.23(13)
C49 C48 H48A 119.9
C47 C48 H48A 119.9
C50 C49 C48 119.28(13)
C50 C49 H49A 120.4
C48 C49 H49A 120.4
C49 C50 C51 120.39(14)
C49 C50 H50A 119.8
C51 C50 H50A 119.8
C50 C51 C46 121.59(13)
C50 C51 H51A 119.2
C46 C51 H51A 119.2
C53 C52 C57 117.28(12)
C53 C52 Si3 121.30(10)
C57 C52 Si3 121.42(10)
C54 C53 C52 121.72(13)
C54 C53 H53A 119.1
C52 C53 H53A 119.1
C55 C54 C53 119.79(14)
C55 C54 H54A 120.1
C53 C54 H54A 120.1
C56 C55 C54 119.73(13)
C56 C55 H55A 120.1
C54 C55 H55A 120.1
C55 C56 C57 120.32(14)
C55 C56 H56A 119.8
C57 C56 H56A 119.8
C56 C57 C52 121.15(14)
C56 C57 H57A 119.4
C52 C57 H57A 119.4
O1 Li O4 113.16(12)
O1 Li O2 120.58(12)
O4 Li O2 113.74(12)
O1 Li O3 102.75(11)
O4 Li O3 76.43(9)
O2 Li O3 122.00(12)
O1 Li N2 78.25(9)
O4 Li N2 77.81(9)
O2 Li N2 78.14(9)
O3 Li N2 152.28(13)
O1 Li N1 79.97(9)
O4 Li N1 150.48(13)
O2 Li N1 76.83(9)
O3 Li N1 74.84(9)
N2 Li N1 131.65(11)
C64 N1 C68 112.99(12)
C64 N1 C58 112.48(12)
C68 N1 C58 112.43(12)
C64 N1 Li 103.35(10)
C68 N1 Li 105.99(11)
C58 N1 Li 108.90(11)
C71 N2 C63 112.33(12)
C71 N2 C67 113.02(11)
C63 N2 C67 112.37(13)
C71 N2 Li 107.25(11)
C63 N2 Li 105.64(10)
C67 N2 Li 105.58(10)
C65 O1 C66 113.60(11)
C65 O1 Li 112.53(11)
C66 O1 Li 114.73(10)
C69 O2 C70 113.27(11)
C69 O2 Li 111.63(10)
C70 O2 Li 112.42(11)
C59 O3 C60 113.06(11)
C59 O3 Li 111.03(10)
C60 O3 Li 111.46(10)
C62 O4 C61 113.22(12)
C62 O4 Li 116.09(11)
C61 O4 Li 115.06(11)
N1 C58 C59 110.42(12)
N1 C58 H58A 109.6
C59 C58 H58A 109.6
N1 C58 H58B 109.6
C59 C58 H58B 109.6
H58A C58 H58B 108.1
O3 C59 C58 106.68(12)
O3 C59 H59A 110.4
C58 C59 H59A 110.4
O3 C59 H59B 110.4
C58 C59 H59B 110.4
H59A C59 H59B 108.6
O3 C60 C61 106.78(11)
O3 C60 H60A 110.4
C61 C60 H60A 110.4
O3 C60 H60B 110.4
C61 C60 H60B 110.4
H60A C60 H60B 108.6
O4 C61 C60 106.58(12)
O4 C61 H61A 110.4
C60 C61 H61A 110.4
O4 C61 H61B 110.4
C60 C61 H61B 110.4
H61A C61 H61B 108.6
O4 C62 C63 107.33(13)
O4 C62 H62A 110.2
C63 C62 H62A 110.2
O4 C62 H62B 110.2
C63 C62 H62B 110.2
H62A C62 H62B 108.5
N2 C63 C62 111.27(12)
N2 C63 H63A 109.4
C62 C63 H63A 109.4
N2 C63 H63B 109.4
C62 C63 H63B 109.4
H63A C63 H63B 108.0
N1 C64 C65 110.22(12)
N1 C64 H64A 109.6
C65 C64 H64A 109.6
N1 C64 H64B 109.6
C65 C64 H64B 109.6
H64A C64 H64B 108.1
O1 C65 C64 110.79(12)
O1 C65 H65A 109.5
C64 C65 H65A 109.5
O1 C65 H65B 109.5
C64 C65 H65B 109.5
H65A C65 H65B 108.1
O1 C66 C67 107.29(11)
O1 C66 H66A 110.3
C67 C66 H66A 110.3
O1 C66 H66B 110.3
C67 C66 H66B 110.3
H66A C66 H66B 108.5
N2 C67 C66 110.61(12)
N2 C67 H67A 109.5
C66 C67 H67A 109.5
N2 C67 H67B 109.5
C66 C67 H67B 109.5
H67A C67 H67B 108.1
N1 C68 C69 111.09(12)
N1 C68 H68A 109.4
C69 C68 H68A 109.4
N1 C68 H68B 109.4
C69 C68 H68B 109.4
H68A C68 H68B 108.0
O2 C69 C68 107.26(12)
O2 C69 H69A 110.3
C68 C69 H69A 110.3
O2 C69 H69B 110.3
C68 C69 H69B 110.3
H69A C69 H69B 108.5
O2 C70 C71 110.71(12)
O2 C70 H70A 109.5
C71 C70 H70A 109.5
O2 C70 H70B 109.5
C71 C70 H70B 109.5
H70A C70 H70B 108.1
N2 C71 C70 110.42(12)
N2 C71 H71A 109.6
C70 C71 H71A 109.6
N2 C71 H71B 109.6
C70 C71 H71B 109.6
H71A C71 H71B 108.1
C73 C72 H72A 109.5
C73 C72 H72B 109.5
H72A C72 H72B 109.5
C73 C72 H72C 109.5
H72A C72 H72C 109.5
H72B C72 H72C 109.5
C78 C73 C74 117.80(17)
C78 C73 C72 121.6(2)
C74 C73 C72 120.6(2)
C75 C74 C73 120.43(19)
C75 C74 H74A 119.8
C73 C74 H74A 119.8
C74 C75 C76 120.03(18)
C74 C75 H75A 120.0
C76 C75 H75A 120.0
C77 C76 C75 120.15(18)
C77 C76 H76A 119.9
C75 C76 H76A 119.9
C78 C77 C76 119.44(19)
C78 C77 H77A 120.3
C76 C77 H77A 120.3
C73 C78 C77 122.13(19)
C73 C78 H78A 118.9
C77 C78 H78A 118.9

loop_
_geom_bond_atom_site_label_1
_geom_bond_atom_site_label_2
_geom_bond_distance
Si1 C1 1.9502(13)
Si1 Si3 2.3218(5)
Si1 Si2 2.3832(5)
Si2 C16 1.9363(13)
Si2 C31 1.9459(13)
Si2 Si3 2.3387(5)
Si3 C52 1.8984(13)
Si3 C46 1.9030(14)
C1 C6 1.4198(18)
C1 C2 1.4207(18)
C2 C3 1.3968(18)
C2 C7 1.5190(17)
C3 C4 1.3894(18)
C3 H3A 0.9500
C4 C5 1.3859(19)
C4 C10 1.5222(17)
C5 C6 1.3955(19)
C5 H5A 0.9500
C6 C13 1.5251(19)
C7 C9 1.5207(19)
C7 C8 1.5219(19)
C7 H7A 1.0000
C8 H8A 0.9800
C8 H8B 0.9800
C8 H8C 0.9800
C9 H9A 0.9800
C9 H9B 0.9800
C9 H9C 0.9800
C10 C11 1.517(2)
C10 C12 1.523(2)
C10 H10A 1.0000
C11 H11A 0.9800
C11 H11B 0.9800
C11 H11C 0.9800
C12 H12A 0.9800
C12 H12B 0.9800
C12 H12C 0.9800
C13 C15 1.522(2)
C13 C14 1.524(2)
C13 H13A 1.0000
C14 H14A 0.9800
C14 H14B 0.9800
C14 H14C 0.9800
C15 H15A 0.9800
C15 H15B 0.9800
C15 H15C 0.9800
C16 C21 1.4172(17)
C16 C17 1.4201(18)
C17 C18 1.3921(19)
C17 C22 1.5234(17)
C18 C19 1.3909(19)
C18 H18A 0.9500
C19 C20 1.386(2)
C19 C25 1.5195(19)
C20 C21 1.3967(19)
C20 H20A 0.9500
C21 C28 1.5225(18)
C22 C23 1.5309(19)
C22 C24 1.5355(18)
C22 H22A 1.0000
C23 H23A 0.9800
C23 H23B 0.9800
C23 H23C 0.9800
C24 H24A 0.9800
C24 H24B 0.9800
C24 H24C 0.9800
C25 C26 1.525(2)
C25 C27 1.528(2)
C25 H25A 1.0000
C26 H26A 0.9800
C26 H26B 0.9800
C26 H26C 0.9800
C27 H27A 0.9800
C27 H27B 0.9800
C27 H27C 0.9800
C28 C29 1.5282(18)
C28 C30 1.5309(19)
C28 H28A 1.0000
C29 H29A 0.9800
C29 H29B 0.9800
C29 H29C 0.9800
C30 H30A 0.9800
C30 H30B 0.9800
C30 H30C 0.9800
C31 C36 1.4181(18)
C31 C32 1.4201(17)
C32 C33 1.3932(18)
C32 C37 1.5212(18)
C33 C34 1.3872(19)
C33 H33A 0.9500
C34 C35 1.3881(19)
C34 C40 1.5230(18)
C35 C36 1.3990(18)
C35 H35A 0.9500
C36 C43 1.5210(17)
C37 C38 1.5336(18)
C37 C39 1.5345(18)
C37 H37A 1.0000
C38 H38A 0.9800
C38 H38B 0.9800
C38 H38C 0.9800
C39 H39A 0.9800
C39 H39B 0.9800
C39 H39C 0.9800
C40 C42 1.526(2)
C40 C41 1.533(2)
C40 H40A 1.0000
C41 H41A 0.9800
C41 H41B 0.9800
C41 H41C 0.9800
C42 H42A 0.9800
C42 H42B 0.9800
C42 H42C 0.9800
C43 C45 1.527(2)
C43 C44 1.5326(18)
C43 H43A 1.0000
C44 H44A 0.9800
C44 H44B 0.9800
C44 H44C 0.9800
C45 H45A 0.9800
C45 H45B 0.9800
C45 H45C 0.9800
C46 C51 1.4000(19)
C46 C47 1.4049(18)
C47 C48 1.389(2)
C47 H47A 0.9500
C48 C49 1.386(2)
C48 H48A 0.9500
C49 C50 1.384(2)
C49 H49A 0.9500
C50 C51 1.393(2)
C50 H50A 0.9500
C51 H51A 0.9500
C52 C53 1.3934(19)
C52 C57 1.4037(18)
C53 C54 1.393(2)
C53 H53A 0.9500
C54 C55 1.383(2)
C54 H54A 0.9500
C55 C56 1.383(2)
C55 H55A 0.9500
C56 C57 1.388(2)
C56 H56A 0.9500
C57 H57A 0.9500
Li O1 2.040(3)
Li O4 2.056(3)
Li O2 2.151(3)
Li O3 2.163(3)
Li N2 2.300(3)
Li N1 2.337(3)
N1 C64 1.4655(19)
N1 C68 1.4715(19)
N1 C58 1.4729(18)
N2 C71 1.4658(19)
N2 C63 1.4695(19)
N2 C67 1.4717(19)
O1 C65 1.4289(17)
O1 C66 1.4295(17)
O2 C69 1.4235(19)
O2 C70 1.4356(18)
O3 C59 1.4261(18)
O3 C60 1.4263(17)
O4 C62 1.4199(19)
O4 C61 1.4233(17)
C58 C59 1.508(2)
C58 H58A 0.9900
C58 H58B 0.9900
C59 H59A 0.9900
C59 H59B 0.9900
C60 C61 1.495(2)
C60 H60A 0.9900
C60 H60B 0.9900
C61 H61A 0.9900
C61 H61B 0.9900
C62 C63 1.509(2)
C62 H62A 0.9900
C62 H62B 0.9900
C63 H63A 0.9900
C63 H63B 0.9900
C64 C65 1.511(2)
C64 H64A 0.9900
C64 H64B 0.9900
C65 H65A 0.9900
C65 H65B 0.9900
C66 C67 1.507(2)
C66 H66A 0.9900
C66 H66B 0.9900
C67 H67A 0.9900
C67 H67B 0.9900
C68 C69 1.508(2)
C68 H68A 0.9900
C68 H68B 0.9900
C69 H69A 0.9900
C69 H69B 0.9900
C70 C71 1.517(2)
C70 H70A 0.9900
C70 H70B 0.9900
C71 H71A 0.9900
C71 H71B 0.9900
C72 C73 1.491(3)
C72 H72A 0.9800
C72 H72B 0.9800
C72 H72C 0.9800
C73 C78 1.375(3)
C73 C74 1.408(3)
C74 C75 1.379(3)
C74 H74A 0.9500
C75 C76 1.383(3)
C75 H75A 0.9500
C76 C77 1.377(3)
C76 H76A 0.9500
C77 C78 1.376(3)
C77 H77A 0.9500
C78 H78A 0.9500

loop_
_geom_torsion_atom_site_label_1
_geom_torsion_atom_site_label_2
_geom_torsion_atom_site_label_3
_geom_torsion_atom_site_label_4
_geom_torsion
C1 Si1 Si2 C16 -19.91(7)
Si3 Si1 Si2 C16 91.00(5)
C1 Si1 Si2 C31 130.36(6)
Si3 Si1 Si2 C31 -118.72(5)
C1 Si1 Si2 Si3 -110.91(5)
C1 Si1 Si3 C52 -128.83(6)
Si2 Si1 Si3 C52 120.78(5)
C1 Si1 Si3 C46 6.49(7)
Si2 Si1 Si3 C46 -103.90(6)
C1 Si1 Si3 Si2 110.39(5)
C16 Si2 Si3 C52 134.79(7)
C31 Si2 Si3 C52 8.54(8)
Si1 Si2 Si3 C52 -99.06(6)
C16 Si2 Si3 C46 -2.81(6)
C31 Si2 Si3 C46 -129.06(7)
Si1 Si2 Si3 C46 123.33(5)
C16 Si2 Si3 Si1 -126.14(4)
C31 Si2 Si3 Si1 107.61(5)
Si3 Si1 C1 C6 -159.52(9)
Si2 Si1 C1 C6 -88.11(10)
Si3 Si1 C1 C2 26.18(13)
Si2 Si1 C1 C2 97.59(11)
C6 C1 C2 C3 1.04(18)
Si1 C1 C2 C3 175.46(10)
C6 C1 C2 C7 -179.45(12)
Si1 C1 C2 C7 -5.03(17)
C1 C2 C3 C4 1.24(19)
C7 C2 C3 C4 -178.28(12)
C2 C3 C4 C5 -1.89(19)
C2 C3 C4 C10 179.61(12)
C3 C4 C5 C6 0.2(2)
C10 C4 C5 C6 178.78(13)
C4 C5 C6 C1 2.1(2)
C4 C5 C6 C13 -175.38(13)
C2 C1 C6 C5 -2.64(19)
Si1 C1 C6 C5 -177.45(10)
C2 C1 C6 C13 174.69(12)
Si1 C1 C6 C13 -0.12(17)
C3 C2 C7 C9 -91.62(15)
C1 C2 C7 C9 88.86(15)
C3 C2 C7 C8 34.81(16)
C1 C2 C7 C8 -144.71(12)
C5 C4 C10 C11 147.93(14)
C3 C4 C10 C11 -33.62(18)
C5 C4 C10 C12 -87.07(16)
C3 C4 C10 C12 91.38(16)
C5 C6 C13 C15 74.18(16)
C1 C6 C13 C15 -103.24(15)
C5 C6 C13 C14 -48.98(17)
C1 C6 C13 C14 133.60(14)
C31 Si2 C16 C21 58.02(11)
Si3 Si2 C16 C21 -81.62(10)
Si1 Si2 C16 C21 -147.62(8)
C31 Si2 C16 C17 -121.25(11)
Si3 Si2 C16 C17 99.11(10)
Si1 Si2 C16 C17 33.11(13)
C21 C16 C17 C18 -0.89(18)
Si2 C16 C17 C18 178.39(10)
C21 C16 C17 C22 176.73(12)
Si2 C16 C17 C22 -4.00(18)
C16 C17 C18 C19 -0.3(2)
C22 C17 C18 C19 -178.05(13)
C17 C18 C19 C20 1.1(2)
C17 C18 C19 C25 -178.90(13)
C18 C19 C20 C21 -0.7(2)
C25 C19 C20 C21 179.28(13)
C19 C20 C21 C16 -0.5(2)
C19 C20 C21 C28 178.59(13)
C17 C16 C21 C20 1.25(18)
Si2 C16 C21 C20 -178.06(10)
C17 C16 C21 C28 -177.74(12)
Si2 C16 C21 C28 2.95(17)
C18 C17 C22 C23 69.91(15)
C16 C17 C22 C23 -107.79(14)
C18 C17 C22 C24 -52.88(16)
C16 C17 C22 C24 129.42(13)
C20 C19 C25 C26 116.62(16)
C18 C19 C25 C26 -63.38(19)
C20 C19 C25 C27 -119.29(15)
C18 C19 C25 C27 60.71(19)
C20 C21 C28 C29 63.34(16)
C16 C21 C28 C29 -117.63(14)
C20 C21 C28 C30 -61.87(15)
C16 C21 C28 C30 117.16(14)
C16 Si2 C31 C36 -116.95(11)
Si3 Si2 C31 C36 12.31(13)
Si1 Si2 C31 C36 85.66(11)
C16 Si2 C31 C32 57.73(11)
Si3 Si2 C31 C32 -173.01(8)
Si1 Si2 C31 C32 -99.66(10)
C36 C31 C32 C33 1.60(18)
Si2 C31 C32 C33 -173.56(10)
C36 C31 C32 C37 179.53(11)
Si2 C31 C32 C37 4.36(16)
C31 C32 C33 C34 -0.1(2)
C37 C32 C33 C34 -178.12(12)
C32 C33 C34 C35 -1.3(2)
C32 C33 C34 C40 178.24(12)
C33 C34 C35 C36 1.2(2)
C40 C34 C35 C36 -178.37(12)
C34 C35 C36 C31 0.4(2)
C34 C35 C36 C43 -179.10(12)
C32 C31 C36 C35 -1.74(18)
Si2 C31 C36 C35 173.01(10)
C32 C31 C36 C43 177.71(11)
Si2 C31 C36 C43 -7.54(18)
C33 C32 C37 C38 64.83(15)
C31 C32 C37 C38 -113.17(13)
C33 C32 C37 C39 -59.50(15)
C31 C32 C37 C39 122.49(13)
C33 C34 C40 C42 171.19(13)
C35 C34 C40 C42 -9.30(19)
C33 C34 C40 C41 -63.94(16)
C35 C34 C40 C41 115.58(15)
C35 C36 C43 C45 77.46(15)
C31 C36 C43 C45 -102.01(15)
C35 C36 C43 C44 -47.35(17)
C31 C36 C43 C44 133.18(13)
C52 Si3 C46 C51 -153.13(11)
Si1 Si3 C46 C51 68.47(12)
Si2 Si3 C46 C51 -6.77(12)
C52 Si3 C46 C47 35.20(11)
Si1 Si3 C46 C47 -103.19(10)
Si2 Si3 C46 C47 -178.43(8)
C51 C46 C47 C48 -0.58(18)
Si3 C46 C47 C48 171.67(10)
C46 C47 C48 C49 0.9(2)
C47 C48 C49 C50 -0.3(2)
C48 C49 C50 C51 -0.5(2)
C49 C50 C51 C46 0.8(2)
C47 C46 C51 C50 -0.23(19)
Si3 C46 C51 C50 -172.05(10)
C46 Si3 C52 C53 -130.02(11)
Si1 Si3 C52 C53 16.64(12)
Si2 Si3 C52 C53 87.73(11)
C46 Si3 C52 C57 50.54(12)
Si1 Si3 C52 C57 -162.79(10)
Si2 Si3 C52 C57 -91.70(11)
C57 C52 C53 C54 -0.3(2)
Si3 C52 C53 C54 -179.79(11)
C52 C53 C54 C55 0.8(2)
C53 C54 C55 C56 -0.5(2)
C54 C55 C56 C57 -0.4(2)
C55 C56 C57 C52 0.9(2)
C53 C52 C57 C56 -0.5(2)
Si3 C52 C57 C56 178.93(11)
O1 Li N1 C64 12.31(11)
O4 Li N1 C64 132.2(3)
O2 Li N1 C64 -112.58(10)
O3 Li N1 C64 118.57(10)
N2 Li N1 C64 -51.96(18)
O1 Li N1 C68 131.36(10)
O4 Li N1 C68 -108.8(3)
O2 Li N1 C68 6.47(11)
O3 Li N1 C68 -122.38(10)
N2 Li N1 C68 67.09(18)
O1 Li N1 C58 -107.47(11)
O4 Li N1 C58 12.4(3)
O2 Li N1 C58 127.65(11)
O3 Li N1 C58 -1.20(12)
N2 Li N1 C58 -171.73(14)
O1 Li N2 C71 -112.10(10)
O4 Li N2 C71 130.77(10)
O2 Li N2 C71 12.98(11)
O3 Li N2 C71 152.8(2)
N1 Li N2 C71 -47.13(18)
O1 Li N2 C63 127.90(11)
O4 Li N2 C63 10.77(12)
O2 Li N2 C63 -107.02(11)
O3 Li N2 C63 32.8(3)
N1 Li N2 C63 -167.14(15)
O1 Li N2 C67 8.67(11)
O4 Li N2 C67 -108.46(10)
O2 Li N2 C67 133.75(10)
O3 Li N2 C67 -86.4(3)
N1 Li N2 C67 73.64(17)
O4 Li O1 C65 -136.04(12)
O2 Li O1 C65 84.37(15)
O3 Li O1 C65 -55.52(13)
N2 Li O1 C65 152.84(10)
N1 Li O1 C65 16.28(11)
O4 Li O1 C66 92.03(14)
O2 Li O1 C66 -47.57(17)
O3 Li O1 C66 172.54(10)
N2 Li O1 C66 20.90(12)
N1 Li O1 C66 -115.66(10)
O1 Li O2 C69 -45.37(17)
O4 Li O2 C69 175.25(11)
O3 Li O2 C69 86.82(15)
N2 Li O2 C69 -113.90(10)
N1 Li O2 C69 24.39(11)
O1 Li O2 C70 83.20(16)
O4 Li O2 C70 -56.19(15)
O3 Li O2 C70 -144.62(13)
N2 Li O2 C70 14.66(11)
N1 Li O2 C70 152.95(10)
O1 Li O3 C59 107.15(12)
O4 Li O3 C59 -141.73(10)
O2 Li O3 C59 -32.00(17)
N2 Li O3 C59 -163.9(2)
N1 Li O3 C59 31.41(11)
O1 Li O3 C60 -125.84(11)
O4 Li O3 C60 -14.72(12)
O2 Li O3 C60 95.01(15)
N2 Li O3 C60 -36.9(3)
N1 Li O3 C60 158.42(10)
O1 Li O4 C62 -53.32(17)
O2 Li O4 C62 89.12(15)
O3 Li O4 C62 -151.58(11)
N2 Li O4 C62 18.07(13)
N1 Li O4 C62 -165.1(2)
O1 Li O4 C61 82.21(15)
O2 Li O4 C61 -135.35(12)
O3 Li O4 C61 -16.05(12)
N2 Li O4 C61 153.60(11)
N1 Li O4 C61 -29.6(3)
C64 N1 C58 C59 -141.12(13)
C68 N1 C58 C59 89.97(15)
Li N1 C58 C59 -27.19(16)
C60 O3 C59 C58 177.62(12)
Li O3 C59 C58 -56.25(15)
N1 C58 C59 O3 54.61(16)
C59 O3 C60 C61 166.30(12)
Li O3 C60 C61 40.40(15)
C62 O4 C61 C60 179.00(12)
Li O4 C61 C60 42.20(16)
O3 C60 C61 O4 -52.71(15)
C61 O4 C62 C63 -179.08(12)
Li O4 C62 C63 -42.75(17)
C71 N2 C63 C62 -152.80(14)
C67 N2 C63 C62 78.43(17)
Li N2 C63 C62 -36.19(17)
O4 C62 C63 N2 52.28(18)
C68 N1 C64 C65 -151.32(12)
C58 N1 C64 C65 80.06(15)
Li N1 C64 C65 -37.23(14)
C66 O1 C65 C64 89.53(14)
Li O1 C65 C64 -42.96(15)
N1 C64 C65 O1 55.43(16)
C65 O1 C66 C67 -177.66(11)
Li O1 C66 C67 -46.24(15)
C71 N2 C67 C66 81.88(15)
C63 N2 C67 C66 -149.72(12)
Li N2 C67 C66 -35.05(14)
O1 C66 C67 N2 53.72(15)
C64 N1 C68 C69 77.57(16)
C58 N1 C68 C69 -153.79(13)
Li N1 C68 C69 -34.91(15)
C70 O2 C69 C68 -178.87(12)
Li O2 C69 C68 -50.76(15)
N1 C68 C69 O2 57.86(16)
C69 O2 C70 C71 87.77(15)
Li O2 C70 C71 -39.93(16)
C63 N2 C71 C70 78.35(16)
C67 N2 C71 C70 -153.23(12)
Li N2 C71 C70 -37.29(15)
O2 C70 C71 N2 52.63(17)
C78 C73 C74 C75 -0.1(3)
C72 C73 C74 C75 179.91(19)
C73 C74 C75 C76 -0.7(3)
C74 C75 C76 C77 0.7(3)
C75 C76 C77 C78 0.2(3)
C74 C73 C78 C77 1.0(3)
C72 C73 C78 C77 -179.0(2)
C76 C77 C78 C73 -1.1(3)
